data_4069369
loop_
_publ_author_name
'Jia, Wei-Guo'
'Han, Ying-Feng'
'Lin, Yue-Jian'
'Weng, Lin-Hong'
'Jin, Guo-Xin'

_publ_section_title
;
 Stepwise Formation of Half-Sandwich Iridium-Based Rectangles Containing
 2,5-Diarylamino-1,4-benzoquinone Derivatives Linkers
;
_journal_issue 12
_journal_name_full Organometallics
_journal_page_first 3459
_journal_paper_doi 10.1021/om900160t
_journal_volume 28
_journal_year 2009
_chemical_formula_sum 'C40 H46 Cl6 Ir2 N2 O2'
_chemical_formula_weight 1183.89
_chemical_name_systematic
; 
 ? 
;
_space_group_IT_number 14
_symmetry_cell_setting monoclinic
_symmetry_space_group_name_Hall '-P 2yn'
_symmetry_space_group_name_H-M 'P 1 21/n 1'
_atom_sites_solution_hydrogens geom
_atom_sites_solution_primary direct
_atom_sites_solution_secondary difmap
_audit_creation_method SHELXL-97
_cell_angle_alpha 90.00
_cell_angle_beta 107.79(6)
_cell_angle_gamma 90.00
_cell_formula_units_Z 2
_cell_length_a 17.16(8)
_cell_length_b 7.79(4)
_cell_length_c 17.82(8)
_cell_measurement_reflns_used 963
_cell_measurement_temperature 293(2)
_cell_measurement_theta_max 26.004
_cell_measurement_theta_min 2.885
_cell_volume 2268(19)
_computing_cell_refinement 'Bruker SMART'
_computing_data_collection 'Bruker SMART'
_computing_data_reduction 'Bruker SHELXTL'
_computing_molecular_graphics 'Bruker SHELXTL'
_computing_publication_material 'Bruker SHELXTL'
_computing_structure_refinement 'SHELXL-97 (Sheldrick, 1997)'
_computing_structure_solution 'SHELXS-97 (Sheldrick, 1990)'
_diffrn_ambient_temperature 293(2)
_diffrn_measured_fraction_theta_full 0.962
_diffrn_measured_fraction_theta_max 0.962
_diffrn_measurement_device_type 'CCD area detector'
_diffrn_measurement_method 'phi and omega scans'
_diffrn_radiation_monochromator graphite
_diffrn_radiation_source 'fine-focus sealed tube'
_diffrn_radiation_type MoK\a
_diffrn_radiation_wavelength 0.71073
_diffrn_reflns_av_R_equivalents 0.0444
_diffrn_reflns_av_sigmaI/netI 0.0636
_diffrn_reflns_limit_h_max 20
_diffrn_reflns_limit_h_min -21
_diffrn_reflns_limit_k_max 9
_diffrn_reflns_limit_k_min -9
_diffrn_reflns_limit_l_max 11
_diffrn_reflns_limit_l_min -22
_diffrn_reflns_number 8702
_diffrn_reflns_theta_full 27.00
_diffrn_reflns_theta_max 27.00
_diffrn_reflns_theta_min 1.98
_diffrn_standards_decay_% 9.07
_exptl_absorpt_coefficient_mu 6.245
_exptl_absorpt_correction_T_max 0.5740
_exptl_absorpt_correction_T_min 0.3681
_exptl_absorpt_correction_type multi-scan
_exptl_absorpt_process_details sadabs
_exptl_crystal_colour 'dark red'
_exptl_crystal_density_diffrn 1.733
_exptl_crystal_density_method 'not measured'
_exptl_crystal_description prism
_exptl_crystal_F_000 1144
_exptl_crystal_size_max 0.20
_exptl_crystal_size_mid 0.15
_exptl_crystal_size_min 0.10
_refine_diff_density_max 1.300
_refine_diff_density_min -1.111
_refine_diff_density_rms 0.137
_refine_ls_extinction_method none
_refine_ls_goodness_of_fit_ref 0.927
_refine_ls_hydrogen_treatment constr
_refine_ls_matrix_type full
_refine_ls_number_parameters 240
_refine_ls_number_reflns 4755
_refine_ls_number_restraints 0
_refine_ls_restrained_S_all 0.927
_refine_ls_R_factor_all 0.0455
_refine_ls_R_factor_gt 0.0323
_refine_ls_shift/su_max 0.005
_refine_ls_shift/su_mean 0.000
_refine_ls_structure_factor_coef Fsqd
_refine_ls_weighting_details 'calc w=1/[\s^2^(Fo^2^)+(0.0299P)^2^+0.0000P] where P=(Fo^2^+2Fc^2^)/3'
_refine_ls_weighting_scheme calc
_refine_ls_wR_factor_gt 0.0686
_refine_ls_wR_factor_ref 0.0707
_reflns_number_gt 3521
_reflns_number_total 4755
_reflns_threshold_expression >2sigma(I)
_cod_data_source_file om900160t_si_002.cif
_cod_data_source_block Complex_1
_cod_depositor_comments
;
The following automatic conversions were performed:

'_symmetry_cell_setting' value 'Monoclinic' changed to 'monoclinic'
according to /home/saulius/struct/CIF-dictionaries/cif_core.dic
dictionary named 'cif_core.dic' version 2.4.2 from 2011-04-26.

Automatic conversion script
Id: cif_fix_values 1715 2011-07-08 13:25:40Z adriana 
;
_cod_original_cell_volume 2269(18)
_cod_original_sg_symbol_H-M P2(1)/n
_cod_database_code 4069369

loop_
_symmetry_equiv_pos_as_xyz
'x, y, z'
'-x+1/2, y+1/2, -z+1/2'
'-x, -y, -z'
'x-1/2, -y-1/2, z-1/2'

loop_
_atom_site_label
_atom_site_type_symbol
_atom_site_fract_x
_atom_site_fract_y
_atom_site_fract_z
_atom_site_U_iso_or_equiv
_atom_site_adp_type
_atom_site_occupancy
_atom_site_symmetry_multiplicity
_atom_site_calc_flag
_atom_site_refinement_flags
Ir1 Ir 0.914589(13) 0.71276(3) 0.144347(12) 0.02755(7) Uani 1 1 d .
Cl1 Cl 0.87611(10) 0.9964(2) 0.17348(9) 0.0456(4) Uani 1 1 d .
O1 O 0.8840(2) 0.7978(5) 0.02780(19) 0.0350(9) Uani 1 1 d .
N1 N 1.0210(3) 0.8309(6) 0.1384(2) 0.0298(11) Uani 1 1 d .
C1 C 0.9231(3) 0.9780(6) -0.0596(3) 0.0264(12) Uani 1 1 d .
H1 H 0.8734 0.9634 -0.0988 0.032 Uiso 1 1 calc R
C2 C 0.9364(3) 0.8977(7) 0.0113(3) 0.0264(12) Uani 1 1 d .
C3 C 1.0161(3) 0.9173(6) 0.0737(3) 0.0238(11) Uani 1 1 d .
C4 C 1.0936(3) 0.8343(7) 0.2040(3) 0.0264(12) Uani 1 1 d .
C5 C 1.0932(4) 0.9130(8) 0.2729(3) 0.0380(14) Uani 1 1 d .
H5 H 1.0461 0.9673 0.2764 0.046 Uiso 1 1 calc R
C6 C 1.1626(4) 0.9107(9) 0.3366(3) 0.0542(19) Uani 1 1 d .
H6 H 1.1621 0.9641 0.3831 0.065 Uiso 1 1 calc R
C7 C 1.2330(4) 0.8310(8) 0.3329(4) 0.0497(18) Uani 1 1 d .
H7 H 1.2792 0.8288 0.3769 0.060 Uiso 1 1 calc R
C8 C 1.2347(4) 0.7552(8) 0.2644(4) 0.0446(17) Uani 1 1 d .
H8 H 1.2821 0.7018 0.2613 0.053 Uiso 1 1 calc R
C9 C 1.1641(4) 0.7586(7) 0.1986(3) 0.0386(15) Uani 1 1 d .
H9 H 1.1650 0.7095 0.1513 0.046 Uiso 1 1 calc R
C10 C 0.9327(4) 0.5523(8) 0.2457(3) 0.0437(16) Uani 1 1 d .
C11 C 0.8470(4) 0.5818(8) 0.2122(3) 0.0440(16) Uani 1 1 d .
C12 C 0.8224(3) 0.5179(8) 0.1327(3) 0.0382(14) Uani 1 1 d .
C13 C 0.8932(4) 0.4466(8) 0.1192(4) 0.0437(16) Uani 1 1 d .
C14 C 0.9603(4) 0.4634(8) 0.1881(4) 0.0416(15) Uani 1 1 d .
C15 C 0.9846(5) 0.5842(10) 0.3287(3) 0.073(2) Uani 1 1 d .
H15A H 0.9597 0.6713 0.3519 0.109 Uiso 1 1 calc R
H15B H 1.0380 0.6215 0.3289 0.109 Uiso 1 1 calc R
H15C H 0.9894 0.4801 0.3586 0.109 Uiso 1 1 calc R
C16 C 0.7935(5) 0.6661(10) 0.2524(4) 0.067(2) Uani 1 1 d .
H16A H 0.7836 0.5889 0.2905 0.101 Uiso 1 1 calc R
H16B H 0.7424 0.6961 0.2142 0.101 Uiso 1 1 calc R
H16C H 0.8198 0.7680 0.2785 0.101 Uiso 1 1 calc R
C17 C 0.7379(4) 0.5214(10) 0.0779(4) 0.071(2) Uani 1 1 d .
H17A H 0.7395 0.5423 0.0253 0.107 Uiso 1 1 calc R
H17B H 0.7075 0.6112 0.0932 0.107 Uiso 1 1 calc R
H17C H 0.7119 0.4131 0.0797 0.107 Uiso 1 1 calc R
C18 C 0.8933(5) 0.3615(10) 0.0419(4) 0.069(2) Uani 1 1 d .
H18A H 0.9290 0.4238 0.0194 0.103 Uiso 1 1 calc R
H18B H 0.8388 0.3619 0.0058 0.103 Uiso 1 1 calc R
H18C H 0.9122 0.2453 0.0520 0.103 Uiso 1 1 calc R
C19 C 1.0443(4) 0.3889(10) 0.1998(5) 0.075(2) Uani 1 1 d .
H19A H 1.0475 0.2775 0.2236 0.112 Uiso 1 1 calc R
H19B H 1.0847 0.4628 0.2336 0.112 Uiso 1 1 calc R
H19C H 1.0540 0.3789 0.1498 0.112 Uiso 1 1 calc R
C20 C 0.7084(5) 0.9889(13) 0.9901(5) 0.096(3) Uani 1 1 d .
H20A H 0.7152 0.8764 0.9697 0.115 Uiso 1 1 calc R
H20B H 0.7582 1.0148 1.0321 0.115 Uiso 1 1 calc R
Cl2 Cl 0.69772(15) 1.1354(4) 0.91690(13) 0.0980(8) Uani 1 1 d .
Cl3 Cl 0.63028(16) 0.9797(5) 1.02886(15) 0.1259(11) Uani 1 1 d .

loop_
_atom_site_aniso_label
_atom_site_aniso_U_11
_atom_site_aniso_U_22
_atom_site_aniso_U_33
_atom_site_aniso_U_23
_atom_site_aniso_U_13
_atom_site_aniso_U_12
Ir1 0.02835(12) 0.03144(12) 0.02354(10) 0.00418(10) 0.00896(8) -0.00149(11)
Cl1 0.0487(9) 0.0400(10) 0.0537(9) 0.0008(7) 0.0239(8) 0.0068(7)
O1 0.027(2) 0.051(3) 0.0236(18) 0.0080(17) 0.0036(16) -0.0107(18)
N1 0.024(2) 0.040(3) 0.024(2) 0.0013(19) 0.0056(19) -0.0019(19)
C1 0.023(3) 0.031(3) 0.021(2) 0.002(2) 0.001(2) -0.006(2)
C2 0.026(3) 0.029(3) 0.024(3) -0.002(2) 0.008(2) -0.003(2)
C3 0.027(3) 0.026(3) 0.017(2) 0.003(2) 0.005(2) 0.004(2)
C4 0.024(3) 0.032(3) 0.019(2) 0.003(2) 0.000(2) -0.002(2)
C5 0.039(3) 0.047(4) 0.023(3) 0.001(2) 0.003(3) -0.002(3)
C6 0.060(5) 0.070(5) 0.027(3) -0.003(3) 0.005(3) -0.011(4)
C7 0.041(4) 0.057(5) 0.036(3) 0.012(3) -0.010(3) -0.005(3)
C8 0.028(3) 0.052(5) 0.047(4) 0.007(3) 0.001(3) 0.005(3)
C9 0.039(3) 0.044(4) 0.032(3) 0.000(2) 0.011(3) 0.006(3)
C10 0.060(4) 0.040(4) 0.028(3) 0.012(3) 0.009(3) -0.012(3)
C11 0.052(4) 0.046(4) 0.043(3) 0.007(3) 0.028(3) -0.008(3)
C12 0.035(3) 0.043(4) 0.040(3) 0.006(3) 0.017(3) -0.010(3)
C13 0.065(4) 0.023(3) 0.046(4) 0.010(3) 0.020(3) 0.000(3)
C14 0.040(4) 0.031(4) 0.054(4) 0.018(3) 0.015(3) -0.004(3)
C15 0.085(6) 0.091(7) 0.033(4) 0.014(4) 0.005(4) -0.022(5)
C16 0.074(5) 0.071(6) 0.075(5) 0.001(4) 0.051(4) -0.002(4)
C17 0.053(5) 0.069(6) 0.075(5) 0.011(4) -0.004(4) -0.016(4)
C18 0.108(7) 0.048(4) 0.060(4) -0.012(4) 0.039(5) -0.002(4)
C19 0.063(5) 0.046(5) 0.117(7) 0.026(5) 0.031(5) 0.014(4)
C20 0.080(6) 0.112(8) 0.091(7) 0.010(6) 0.020(5) 0.024(6)
Cl2 0.0880(16) 0.118(2) 0.0783(15) 0.0105(14) 0.0108(13) -0.0261(15)
Cl3 0.0918(19) 0.208(4) 0.0866(18) 0.0226(19) 0.0408(15) 0.016(2)

loop_
_atom_type_symbol
_atom_type_description
_atom_type_scat_dispersion_real
_atom_type_scat_dispersion_imag
_atom_type_scat_source
C C 0.0033 0.0016 'International Tables Vol C Tables 4.2.6.8 and 6.1.1.4'
H H 0.0000 0.0000 'International Tables Vol C Tables 4.2.6.8 and 6.1.1.4'
N N 0.0061 0.0033 'International Tables Vol C Tables 4.2.6.8 and 6.1.1.4'
O O 0.0106 0.0060 'International Tables Vol C Tables 4.2.6.8 and 6.1.1.4'
Cl Cl 0.1484 0.1585 'International Tables Vol C Tables 4.2.6.8 and 6.1.1.4'
Ir Ir -1.4442 7.9887 'International Tables Vol C Tables 4.2.6.8 and 6.1.1.4'

loop_
_geom_angle_atom_site_label_1
_geom_angle_atom_site_label_2
_geom_angle_atom_site_label_3
_geom_angle
_geom_angle_site_symmetry_1
_geom_angle_site_symmetry_3
N1 Ir1 O1 76.5(2) . .
N1 Ir1 C13 121.3(2) . .
O1 Ir1 C13 97.2(3) . .
N1 Ir1 C10 113.5(3) . .
O1 Ir1 C10 162.2(2) . .
C13 Ir1 C10 65.2(3) . .
N1 Ir1 C14 101.0(3) . .
O1 Ir1 C14 126.9(2) . .
C13 Ir1 C14 38.5(3) . .
C10 Ir1 C14 39.0(2) . .
N1 Ir1 C12 159.7(2) . .
O1 Ir1 C12 100.0(2) . .
C13 Ir1 C12 38.7(3) . .
C10 Ir1 C12 65.4(3) . .
C14 Ir1 C12 64.8(4) . .
N1 Ir1 C11 149.9(2) . .
O1 Ir1 C11 133.5(3) . .
C13 Ir1 C11 64.7(3) . .
C10 Ir1 C11 38.7(3) . .
C14 Ir1 C11 64.6(3) . .
C12 Ir1 C11 38.8(3) . .
N1 Ir1 Cl1 84.7(3) . .
O1 Ir1 Cl1 85.5(2) . .
C13 Ir1 Cl1 153.9(2) . .
C10 Ir1 Cl1 109.4(3) . .
C14 Ir1 Cl1 147.6(3) . .
C12 Ir1 Cl1 115.2(3) . .
C11 Ir1 Cl1 94.8(3) . .
C2 O1 Ir1 115.9(3) . .
C3 N1 C4 121.1(5) . .
C3 N1 Ir1 116.7(3) . .
C4 N1 Ir1 121.9(4) . .
C2 C1 C3 120.5(5) . 3_775
O1 C2 C1 123.8(5) . .
O1 C2 C3 116.1(5) . .
C1 C2 C3 120.1(5) . .
N1 C3 C1 127.0(5) . 3_775
N1 C3 C2 113.7(5) . .
C1 C3 C2 119.4(5) 3_775 .
C9 C4 C5 120.0(5) . .
C9 C4 N1 120.1(5) . .
C5 C4 N1 119.9(5) . .
C6 C5 C4 119.5(6) . .
C5 C6 C7 121.3(7) . .
C8 C7 C6 119.8(6) . .
C7 C8 C9 119.3(6) . .
C4 C9 C8 120.1(6) . .
C11 C10 C14 107.6(6) . .
C11 C10 C15 127.8(6) . .
C14 C10 C15 124.1(7) . .
C11 C10 Ir1 71.8(3) . .
C14 C10 Ir1 70.9(4) . .
C15 C10 Ir1 128.8(5) . .
C10 C11 C12 108.1(5) . .
C10 C11 C16 125.6(6) . .
C12 C11 C16 126.3(6) . .
C10 C11 Ir1 69.6(4) . .
C12 C11 Ir1 70.1(4) . .
C16 C11 Ir1 125.3(5) . .
C13 C12 C11 107.1(5) . .
C13 C12 C17 127.6(7) . .
C11 C12 C17 125.2(6) . .
C13 C12 Ir1 69.6(5) . .
C11 C12 Ir1 71.1(3) . .
C17 C12 Ir1 126.3(5) . .
C14 C13 C12 109.2(6) . .
C14 C13 C18 126.9(7) . .
C12 C13 C18 123.9(6) . .
C14 C13 Ir1 71.6(3) . .
C12 C13 Ir1 71.6(4) . .
C18 C13 Ir1 124.4(4) . .
C13 C14 C10 108.0(6) . .
C13 C14 C19 125.2(7) . .
C10 C14 C19 126.7(6) . .
C13 C14 Ir1 70.0(4) . .
C10 C14 Ir1 70.1(4) . .
C19 C14 Ir1 128.7(4) . .
Cl3 C20 Cl2 115.4(5) . .

loop_
_geom_bond_atom_site_label_1
_geom_bond_atom_site_label_2
_geom_bond_distance
_geom_bond_site_symmetry_2
Ir1 N1 2.077(9) .
Ir1 O1 2.089(9) .
Ir1 C13 2.130(11) .
Ir1 C10 2.141(9) .
Ir1 C14 2.151(10) .
Ir1 C12 2.157(9) .
Ir1 C11 2.170(8) .
Ir1 Cl1 2.408(10) .
O1 C2 1.289(7) .
N1 C3 1.316(8) .
N1 C4 1.424(8) .
C1 C2 1.365(8) .
C1 C3 1.406(8) 3_775
C2 C3 1.483(8) .
C3 C1 1.406(8) 3_775
C4 C9 1.375(9) .
C4 C5 1.375(9) .
C5 C6 1.371(9) .
C6 C7 1.379(10) .
C7 C8 1.364(10) .
C8 C9 1.406(9) .
C10 C11 1.427(11) .
C10 C14 1.433(10) .
C10 C15 1.496(10) .
C11 C12 1.439(10) .
C11 C16 1.478(9) .
C12 C13 1.422(10) .
C12 C17 1.480(10) .
C13 C14 1.410(10) .
C13 C18 1.530(10) .
C14 C19 1.508(11) .
C20 Cl3 1.687(11) .
C20 Cl2 1.701(10) .
